data_4300218
loop_
_publ_author_name
'Nobuhiro Takamatsu'
'Tomoyuki Akutagawa'
'Tatsuo Hasegawa'
'Takayoshi Nakamura'
'Tamotsu Inabe'
'Wataru Fujita'
'Kunio Awaga'

_publ_contact_author_address
;
Research Institute for Electronic Science, Hokkaido University
N12W6 kita-ku, Sapporo 060-0812, Japan
;
_publ_contact_author_email ' takuta@imd.es.hokudai.ac.jp '
_publ_contact_author_fax ' +81-11-706-4972 '
_publ_contact_author_name ' Tomoyuki Akutagwa'
_publ_contact_author_phone ' +81-11-706-2884 '
_publ_section_title
;
One-Dimensional Antiferromagnetic Chain in [Ni(dmit)2]- Salts of [K+ or
Rb+(4,13-diaza-18-crown-6)] Supramolecular Cation
;
_journal_name_full 'Inorganic Chemistry'
_journal_page_first 870
_journal_page_last 871
_journal_paper_doi 10.1021/ic991198v
_journal_volume 39
_journal_year 2000
_chemical_formula_moiety 'C18 H26 K N2 O4 Ni S10 '
_chemical_formula_sum 'C18 H26 K N2 Ni O4 S10'
_chemical_formula_weight 752.81
_space_group_IT_number 2
_symmetry_cell_setting triclinic
_symmetry_Int_Tables_number 2
_symmetry_space_group_name_Hall '-P 1'
_symmetry_space_group_name_H-M 'P -1'
_cell_angle_alpha 106.86(1)
_cell_angle_beta 97.37(2)
_cell_angle_gamma 92.28(2)
_cell_formula_units_Z 1
_cell_length_a 8.920(3)
_cell_length_b 10.911(2)
_cell_length_c 8.373(1)
_cell_measurement_reflns_used 25
_cell_measurement_temperature 296.2
_cell_measurement_theta_max 15.0
_cell_measurement_theta_min 14.8
_cell_volume 770.9(3)
_computing_cell_refinement 'MSC/AFC Diffractometer Control'
_computing_data_collection 'MSC/AFC Diffractometer Control'
_computing_data_reduction 'teXsan Ver. 1.10'
_computing_publication_material 'teXsan Ver. 1.10'
_computing_structure_refinement 'teXsan Ver. 1.10'
_computing_structure_solution SIR92
_diffrn_measurement_device_type 'Rigaku AFC7R'
_diffrn_measurement_method \w-2\q
_diffrn_radiation_type 'Mo K\a'
_diffrn_radiation_wavelength 0.7107
_diffrn_reflns_av_R_equivalents 0.020
_diffrn_reflns_limit_h_max 0
_diffrn_reflns_limit_h_min 0
_diffrn_reflns_limit_k_max 0
_diffrn_reflns_limit_k_min 0
_diffrn_reflns_limit_l_max 0
_diffrn_reflns_limit_l_min 0
_diffrn_reflns_number 3765
_diffrn_reflns_theta_max 25.5
_diffrn_standards_decay_% 0.14
_diffrn_standards_interval_count 150
_diffrn_standards_number 3
_exptl_absorpt_coefficient_mu 1.470
_exptl_absorpt_correction_T_max 0.999
_exptl_absorpt_correction_T_min 0.960
_exptl_absorpt_correction_type psi-scan
_exptl_absorpt_process_details '(North, Phillips & Mathews, 1968)'
_exptl_crystal_colour BLACK
_exptl_crystal_density_diffrn 1.622
_exptl_crystal_density_meas 1.800
_exptl_crystal_description NEEDLE
_exptl_crystal_size_max 1.000
_exptl_crystal_size_mid 0.100
_exptl_crystal_size_min 0.100
_refine_diff_density_max 0.55
_refine_diff_density_min -0.29
_refine_ls_extinction_coef 0.0024(7)
_refine_ls_extinction_method 'Zachariasen(1967) type 2 Gaussian isotropic'
_refine_ls_goodness_of_fit_all 1.084
_refine_ls_number_parameters 167
_refine_ls_number_reflns 2425
_refine_ls_R_factor_obs 0.0425
_refine_ls_shift/esd_max 0.0020
_refine_ls_structure_factor_coef F
_refine_ls_weighting_scheme unit
_refine_ls_wR_factor_obs 0.0461
_reflns_number_observed 3538
_reflns_number_total 3765
_cod_original_cell_volume 770.8(3)
_cod_original_sg_symbol_H-M 'P -1 '
_cod_original_formula_sum 'C18 H26 K N2 O4 Ni S10 '
_cod_database_code 4300218

loop_
_symmetry_equiv_pos_as_xyz
x,y,z
-x,-y,-z

loop_
_atom_site_aniso_label
_atom_site_aniso_U_11
_atom_site_aniso_U_22
_atom_site_aniso_U_33
_atom_site_aniso_U_12
_atom_site_aniso_U_13
_atom_site_aniso_U_23
Ni1 0.0408(5) 0.0323(4) 0.0375(5) 0.0014(3) 0.0058(4) 0.0070(3)
K1 0.083(1) 0.0402(8) 0.0478(9) -0.0002(8) -0.0102(8) 0.0152(7)
S1 0.0583(8) 0.0366(6) 0.0537(8) 0.0025(6) -0.0122(6) 0.0061(5)
S2 0.0525(7) 0.0376(6) 0.0580(8) 0.0049(6) -0.0050(6) 0.0116(6)
S3 0.0658(9) 0.0360(7) 0.0708(9) 0.0086(6) 0.0012(7) 0.0064(6)
S4 0.0530(7) 0.0387(6) 0.0499(7) 0.0083(5) -0.0044(6) -0.0006(5)
S5 0.0540(7) 0.0378(6) 0.0494(7) 0.0080(5) -0.0074(6) 0.0045(5)
O1 0.056(2) 0.054(2) 0.046(2) 0.001(2) -0.002(2) 0.012(2)
O2 0.062(2) 0.041(2) 0.054(2) 0.005(2) 0.006(2) 0.013(2)
N1 0.062(3) 0.048(2) 0.051(3) 0.009(2) 0.007(2) 0.022(2)
C1 0.044(3) 0.036(2) 0.044(3) 0.004(2) 0.006(2) 0.009(2)
C2 0.046(3) 0.040(3) 0.046(3) 0.006(2) 0.010(2) 0.007(2)
C3 0.040(2) 0.033(2) 0.038(2) 0.001(2) 0.006(2) 0.006(2)
C4 0.067(4) 0.043(3) 0.068(4) 0.010(3) 0.005(3) 0.022(3)
C5 0.063(4) 0.052(3) 0.068(4) 0.005(3) 0.007(3) 0.032(3)
C6 0.089(4) 0.070(4) 0.047(3) 0.027(3) 0.015(3) 0.027(3)
C7 0.068(4) 0.071(4) 0.047(3) 0.014(3) -0.007(3) 0.014(3)
C8 0.067(4) 0.055(3) 0.050(3) -0.013(3) -0.003(3) 0.005(3)
C9 0.081(4) 0.045(3) 0.049(3) 0.000(3) 0.003(3) 0.003(2)

loop_
_atom_site_label
_atom_site_type_symbol
_atom_site_fract_x
_atom_site_fract_y
_atom_site_fract_z
_atom_site_U_iso_or_equiv
_atom_site_thermal_displace_type
_atom_site_occupancy
_atom_site_calc_flag
_atom_site_refinement_flags
_atom_site_disorder_assembly
_atom_site_disorder_group
Ni1 Ni 0.0000 0.0000 0.0000 0.0377(2) Uani 1.00 d S . .
K1 K 0.5000 0.0000 0.0000 0.0586(5) Uani 1.00 d S . .
S1 S 0.1484(2) -0.1314(1) 0.0751(2) 0.0530(4) Uani 1.00 d . . .
S2 S 0.1583(2) -0.4201(1) -0.0717(2) 0.0511(4) Uani 1.00 d . . .
S3 S 0.0429(2) -0.6756(1) -0.3117(2) 0.0603(4) Uani 1.00 d . . .
S4 S -0.0943(2) -0.4359(1) -0.3300(2) 0.0511(4) Uani 1.00 d . . .
S5 S -0.1239(2) -0.1488(1) -0.2103(2) 0.0501(3) Uani 1.00 d . . .
O1 O 0.3875(4) -0.1140(3) -0.3492(4) 0.054(1) Uani 1.00 d . . .
O2 O 0.4706(4) -0.2687(3) -0.1451(5) 0.053(1) Uani 1.00 d . . .
N1 N 0.3496(5) 0.1555(4) -0.1828(5) 0.052(1) Uani 1.00 d . . .
C1 C 0.0819(5) -0.2754(4) -0.0721(6) 0.042(1) Uani 1.00 d . . .
C2 C 0.0360(5) -0.5190(5) -0.2409(6) 0.045(1) Uani 1.00 d . . .
C3 C -0.0372(5) -0.2829(4) -0.1931(6) 0.038(1) Uani 1.00 d . . .
C4 C 0.4339(7) 0.3423(5) 0.0631(8) 0.059(2) Uani 1.00 d . . .
C5 C 0.4308(7) 0.2838(5) -0.1261(8) 0.058(2) Uani 1.00 d . . .
C6 C 0.3461(7) 0.0964(6) -0.3661(7) 0.065(2) Uani 1.00 d . . .
C7 C 0.2791(7) -0.0426(6) -0.4180(7) 0.064(2) Uani 1.00 d . . .
C8 C 0.3370(7) -0.2481(5) -0.3983(7) 0.061(2) Uani 1.00 d . . .
C9 C 0.4580(7) -0.3172(5) -0.3242(7) 0.062(2) Uani 1.00 d . . .

loop_
_atom_type_symbol
_atom_type_description
_atom_type_scat_dispersion_real
_atom_type_scat_dispersion_imag
_atom_type_scat_source
C C 0.003 0.002
;International Tables for Crystallography
(1992, Vol. C, Tables 4.2.6.8 and 6.1.1.1)
;
H H 0.000 0.000
;International Tables for Crystallography
(1992, Vol. C, Table 6.1.1.2)
;
O O 0.011 0.006
;International Tables for Crystallography
(1992, Vol. C, Tables 4.2.6.8 and 6.1.1.1)
;
N N 0.006 0.003
;International Tables for Crystallography
(1992, Vol. C, Tables 4.2.6.8 and 6.1.1.1)
;
Ni Ni 0.339 1.112
;International Tables for Crystallography
(1992, Vol. C, Tables 4.2.6.8 and 6.1.1.1)
;
K K 0.200 0.250
;International Tables for Crystallography
(1992, Vol. C, Tables 4.2.6.8 and 6.1.1.1)
;
S S 0.125 0.123
;International Tables for Crystallography
(1992, Vol. C, Tables 4.2.6.8 and 6.1.1.1)
;

loop_
_geom_angle_atom_site_label_1
_geom_angle_atom_site_label_2
_geom_angle_atom_site_label_3
_geom_angle
_geom_angle_site_symmetry_1
_geom_angle_site_symmetry_2
_geom_angle_site_symmetry_3
_geom_angle_publ_flag
S1 NI1 S1 180.0 . 1_555 2_555 ?
S1 NI1 S5 93.28(5) . 1_555 1_555 ?
S1 NI1 S5 86.72(5) . 1_555 2_555 ?
S1 NI1 S5 86.72(5) . 2_555 1_555 ?
S1 NI1 S5 93.28(5) . 2_555 2_555 ?
S5 NI1 S5 180.0 . 1_555 2_555 ?
O1 K1 O1 180.0 . 1_555 2_655 ?
O1 K1 O2 58.9(1) . 1_555 1_555 ?
O1 K1 O2 121.1(1) . 1_555 2_655 ?
O1 K1 N1 61.5(1) . 1_555 1_555 ?
O1 K1 N1 118.5(1) . 1_555 2_655 ?
O1 K1 O2 121.1(1) . 2_655 1_555 ?
O1 K1 O2 58.9(1) . 2_655 2_655 ?
O1 K1 N1 118.5(1) . 2_655 1_555 ?
O1 K1 N1 61.5(1) . 2_655 2_655 ?
O2 K1 O2 180.0 . 1_555 2_655 ?
O2 K1 N1 118.7(1) . 1_555 1_555 ?
O2 K1 N1 61.3(1) . 1_555 2_655 ?
O2 K1 N1 61.3(1) . 2_655 1_555 ?
O2 K1 N1 118.7(1) . 2_655 2_655 ?
N1 K1 N1 180.0000(1) . 1_555 2_655 ?
NI1 S1 S5 46.62(3) . 1_555 2_555 ?
NI1 S1 C1 102.0(2) . 1_555 1_555 ?
NI1 S1 C3 76.4(1) . 1_555 1_555 ?
S5 S1 C1 148.6(2) . 2_555 1_555 ?
S5 S1 C3 123.1(1) . 2_555 1_555 ?
C1 S1 C3 25.6(2) . 1_555 1_555 ?
S3 S2 S4 60.84(4) . 1_555 1_555 ?
S3 S2 C1 124.8(2) . 1_555 1_555 ?
S3 S2 C2 27.3(2) . 1_555 1_555 ?
S3 S2 C3 97.3(1) . 1_555 1_555 ?
S4 S2 C1 63.9(2) . 1_555 1_555 ?
S4 S2 C2 33.6(2) . 1_555 1_555 ?
S4 S2 C3 36.48(10) . 1_555 1_555 ?
C1 S2 C2 97.5(2) . 1_555 1_555 ?
C1 S2 C3 27.4(2) . 1_555 1_555 ?
C2 S2 C3 70.0(2) . 1_555 1_555 ?
S2 S3 S4 57.95(4) . 1_555 1_555 ?
S2 S3 C2 28.8(2) . 1_555 1_555 ?
S4 S3 C2 29.2(2) . 1_555 1_555 ?
S2 S4 S3 61.21(5) . 1_555 1_555 ?
S2 S4 C1 36.6(1) . 1_555 1_555 ?
S2 S4 C2 33.6(2) . 1_555 1_555 ?
S2 S4 C3 64.2(2) . 1_555 1_555 ?
S3 S4 C1 97.8(1) . 1_555 1_555 ?
S3 S4 C2 27.7(2) . 1_555 1_555 ?
S3 S4 C3 125.3(2) . 1_555 1_555 ?
C1 S4 C2 70.1(2) . 1_555 1_555 ?
C1 S4 C3 27.6(2) . 1_555 1_555 ?
C2 S4 C3 97.7(2) . 1_555 1_555 ?
NI1 S5 S1 46.66(3) . 1_555 2_555 ?
NI1 S5 C1 76.6(1) . 1_555 1_555 ?
NI1 S5 C3 102.0(2) . 1_555 1_555 ?
S1 S5 C1 123.2(1) . 2_555 1_555 ?
S1 S5 C3 148.6(2) . 2_555 1_555 ?
C1 S5 C3 25.5(2) . 1_555 1_555 ?
K1 O1 O2 59.91(10) . 1_555 1_555 ?
K1 O1 N1 59.4(1) . 1_555 1_555 ?
K1 O1 C6 87.8(2) . 1_555 1_555 ?
K1 O1 C7 114.3(3) . 1_555 1_555 ?
K1 O1 C8 115.8(3) . 1_555 1_555 ?
K1 O1 C9 89.3(2) . 1_555 1_555 ?
O2 O1 N1 117.6(2) . 1_555 1_555 ?
O2 O1 C6 147.5(2) . 1_555 1_555 ?
O2 O1 C7 151.4(4) . 1_555 1_555 ?
O2 O1 C8 58.2(3) . 1_555 1_555 ?
O2 O1 C9 30.8(2) . 1_555 1_555 ?
N1 O1 C6 30.3(2) . 1_555 1_555 ?
N1 O1 C7 57.2(3) . 1_555 1_555 ?
N1 O1 C8 151.5(3) . 1_555 1_555 ?
N1 O1 C9 148.3(2) . 1_555 1_555 ?
C6 O1 C7 37.7(3) . 1_555 1_555 ?
C6 O1 C8 148.9(4) . 1_555 1_555 ?
C6 O1 C9 173.7(3) . 1_555 1_555 ?
C7 O1 C8 111.2(4) . 1_555 1_555 ?
C7 O1 C9 148.2(4) . 1_555 1_555 ?
C8 O1 C9 37.0(3) . 1_555 1_555 ?
K1 O2 O1 61.23(10) . 1_555 1_555 ?
K1 O2 N1 60.1(1) . 1_555 2_655 ?
K1 O2 C4 117.1(3) . 1_555 2_655 ?
K1 O2 C5 87.2(2) . 1_555 2_655 ?
K1 O2 C8 91.0(2) . 1_555 1_555 ?
K1 O2 C9 117.5(3) . 1_555 1_555 ?
O1 O2 N1 119.6(2) . 1_555 2_655 ?
O1 O2 C4 158.4(3) . 1_555 2_655 ?
O1 O2 C5 148.5(2) . 1_555 2_655 ?
O1 O2 C8 31.0(2) . 1_555 1_555 ?
O1 O2 C9 59.0(3) . 1_555 1_555 ?
N1 O2 C4 57.7(3) . 2_655 2_655 ?
N1 O2 C5 30.4(2) . 2_655 2_655 ?
N1 O2 C8 150.5(2) . 2_655 1_555 ?
N1 O2 C9 150.8(4) . 2_655 1_555 ?
C4 O2 C5 37.7(3) . 2_655 2_655 ?
C4 O2 C8 148.4(4) . 2_655 1_555 ?
C4 O2 C9 111.7(4) . 2_655 1_555 ?
C5 O2 C8 171.2(3) . 2_655 1_555 ?
C5 O2 C9 149.3(4) . 2_655 1_555 ?
C8 O2 C9 37.5(3) . 1_555 1_555 ?
K1 N1 O1 59.2(1) . 1_555 1_555 ?
K1 N1 O2 58.6(1) . 1_555 2_655 ?
K1 N1 C4 88.0(2) . 1_555 1_555 ?
K1 N1 C5 108.2(3) . 1_555 1_555 ?
K1 N1 C6 110.3(3) . 1_555 1_555 ?
K1 N1 C7 87.3(2) . 1_555 1_555 ?
O1 N1 O2 116.2(2) . 1_555 2_655 ?
O1 N1 C4 145.9(2) . 1_555 1_555 ?
O1 N1 C5 142.2(4) . 1_555 1_555 ?
O1 N1 C6 54.3(3) . 1_555 1_555 ?
O1 N1 C7 29.3(1) . 1_555 1_555 ?
O2 N1 C4 29.7(1) . 2_655 1_555 ?
O2 N1 C5 55.1(3) . 2_655 1_555 ?
O2 N1 C6 148.0(4) . 2_655 1_555 ?
O2 N1 C7 145.4(2) . 2_655 1_555 ?
C4 N1 C5 35.7(3) . 1_555 1_555 ?
C4 N1 C6 146.7(4) . 1_555 1_555 ?
C4 N1 C7 175.2(3) . 1_555 1_555 ?
C5 N1 C6 111.0(4) . 1_555 1_555 ?
C5 N1 C7 146.2(4) . 1_555 1_555 ?
C6 N1 C7 35.7(3) . 1_555 1_555 ?
S1 C1 S2 122.7(3) . 1_555 1_555 ?
S1 C1 S4 157.7(3) . 1_555 1_555 ?
S1 C1 S5 88.2(2) . 1_555 1_555 ?
S1 C1 C2 163.6(3) . 1_555 1_555 ?
S1 C1 C3 121.2(4) . 1_555 1_555 ?
S2 C1 S4 79.5(2) . 1_555 1_555 ?
S2 C1 S5 149.1(2) . 1_555 1_555 ?
S2 C1 C2 41.0(2) . 1_555 1_555 ?
S2 C1 C3 116.1(3) . 1_555 1_555 ?
S4 C1 S5 69.6(1) . 1_555 1_555 ?
S4 C1 C2 38.5(1) . 1_555 1_555 ?
S4 C1 C3 36.6(2) . 1_555 1_555 ?
S5 C1 C2 108.1(2) . 1_555 1_555 ?
S5 C1 C3 33.0(2) . 1_555 1_555 ?
C2 C1 C3 75.1(3) . 1_555 1_555 ?
S2 C2 S3 124.0(3) . 1_555 1_555 ?
S2 C2 S4 112.9(3) . 1_555 1_555 ?
S2 C2 C1 41.5(2) . 1_555 1_555 ?
S2 C2 C3 71.5(2) . 1_555 1_555 ?
S3 C2 S4 123.2(3) . 1_555 1_555 ?
S3 C2 C1 165.5(3) . 1_555 1_555 ?
S3 C2 C3 164.5(3) . 1_555 1_555 ?
S4 C2 C1 71.4(2) . 1_555 1_555 ?
S4 C2 C3 41.3(1) . 1_555 1_555 ?
C1 C2 C3 30.0(1) . 1_555 1_555 ?
S1 C3 S2 69.7(1) . 1_555 1_555 ?
S1 C3 S4 149.1(2) . 1_555 1_555 ?
S1 C3 S5 88.3(2) . 1_555 1_555 ?
S1 C3 C1 33.3(2) . 1_555 1_555 ?
S1 C3 C2 108.2(2) . 1_555 1_555 ?
S2 C3 S4 79.4(2) . 1_555 1_555 ?
S2 C3 S5 158.0(2) . 1_555 1_555 ?
S2 C3 C1 36.5(2) . 1_555 1_555 ?
S2 C3 C2 38.4(1) . 1_555 1_555 ?
S4 C3 S5 122.6(3) . 1_555 1_555 ?
S4 C3 C1 115.9(3) . 1_555 1_555 ?
S4 C3 C2 40.9(1) . 1_555 1_555 ?
S5 C3 C1 121.5(3) . 1_555 1_555 ?
S5 C3 C2 163.6(3) . 1_555 1_555 ?
C1 C3 C2 74.9(3) . 1_555 1_555 ?
O2 C4 N1 92.5(3) . 2_655 1_555 ?
O2 C4 C5 107.1(4) . 2_655 1_555 ?
O2 C4 C9 34.0(2) . 2_655 2_655 ?
N1 C4 C5 34.2(3) . 1_555 1_555 ?
N1 C4 C9 121.2(3) . 1_555 2_655 ?
C5 C4 C9 141.1(4) . 1_555 2_655 ?
O2 C5 N1 94.5(3) . 2_655 1_555 ?
O2 C5 C4 35.2(2) . 2_655 1_555 ?
O2 C5 C6 122.8(3) . 2_655 1_555 ?
N1 C5 C4 110.0(4) . 1_555 1_555 ?
N1 C5 C6 34.6(3) . 1_555 1_555 ?
C4 C5 C6 144.7(4) . 1_555 1_555 ?
O1 C6 N1 95.4(3) . 1_555 1_555 ?
O1 C6 C5 120.6(3) . 1_555 1_555 ?
O1 C6 C7 35.1(3) . 1_555 1_555 ?
N1 C6 C5 34.4(3) . 1_555 1_555 ?
N1 C6 C7 109.9(5) . 1_555 1_555 ?
C5 C6 C7 143.9(4) . 1_555 1_555 ?
O1 C7 N1 93.5(3) . 1_555 1_555 ?
O1 C7 C6 107.2(4) . 1_555 1_555 ?
O1 C7 C8 34.4(2) . 1_555 1_555 ?
N1 C7 C6 34.4(3) . 1_555 1_555 ?
N1 C7 C8 122.8(3) . 1_555 1_555 ?
C6 C7 C8 141.6(4) . 1_555 1_555 ?
O1 C8 O2 90.7(3) . 1_555 1_555 ?
O1 C8 C7 34.3(2) . 1_555 1_555 ?
O1 C8 C9 108.2(4) . 1_555 1_555 ?
O2 C8 C7 120.0(3) . 1_555 1_555 ?
O2 C8 C9 35.0(3) . 1_555 1_555 ?
C7 C8 C9 142.5(4) . 1_555 1_555 ?
O1 C9 O2 90.3(3) . 1_555 1_555 ?
O1 C9 C4 121.8(3) . 1_555 2_655 ?
O1 C9 C8 34.9(2) . 1_555 1_555 ?
O2 C9 C4 34.3(2) . 1_555 2_655 ?
O2 C9 C8 107.5(5) . 1_555 1_555 ?
C4 C9 C8 141.3(4) . 2_655 1_555 ?

loop_
_geom_bond_atom_site_label_1
_geom_bond_atom_site_label_2
_geom_bond_distance
_geom_bond_site_symmetry_1
_geom_bond_site_symmetry_2
_geom_bond_publ_flag
NI1 S1 2.160(1) . . ?
NI1 S1 2.160(1) . 2_555 ?
NI1 S5 2.158(1) . . ?
NI1 S5 2.158(1) . 2_555 ?
K1 O1 2.853(3) . . ?
K1 O1 2.853(3) . 2_655 ?
K1 O2 2.817(3) . . ?
K1 O2 2.817(3) . 2_655 ?
K1 N1 2.860(4) . . ?
K1 N1 2.860(4) . 2_655 ?
S1 S5 2.964(2) . 2_555 ?
S1 C1 1.719(5) . . ?
S1 C3 2.682(4) . . ?
S2 S3 2.977(2) . . ?
S2 S4 2.879(2) . . ?
S2 C1 1.745(5) . . ?
S2 C2 1.727(5) . . ?
S2 C3 2.636(5) . . ?
S3 S4 2.966(2) . . ?
S3 C2 1.645(5) . . ?
S4 C1 2.630(5) . . ?
S4 C2 1.728(5) . . ?
S4 C3 1.742(4) . . ?
S5 C1 2.683(5) . . ?
S5 C3 1.715(5) . . ?
O1 O2 2.786(5) . . ?
O1 N1 2.920(6) . . ?
O1 C6 2.382(7) . . ?
O1 C7 1.433(6) . . ?
O1 C8 1.436(6) . . ?
O1 C9 2.387(7) . . ?
O2 N1 2.895(6) . 2_655 ?
O2 C4 1.437(6) . 2_655 ?
O2 C5 2.382(7) . 2_655 ?
O2 C8 2.369(7) . . ?
O2 C9 1.425(6) . . ?
N1 C4 2.451(7) . . ?
N1 C5 1.468(7) . . ?
N1 C6 1.478(7) . . ?
N1 C7 2.459(7) . . ?
C1 C2 2.611(6) . . ?
C1 C3 1.353(6) . . ?
C2 C3 2.613(7) . . ?
C4 C5 1.523(8) . . ?
C4 C9 2.368(8) . 2_655 ?
C5 C6 2.428(9) . . ?
C6 C7 1.525(9) . . ?
C7 C8 2.368(9) . . ?
C8 C9 1.511(8) . . ?

loop_
_geom_contact_atom_site_label_1
_geom_contact_atom_site_label_2
_geom_contact_distance
_geom_contact_site_symmetry_1
_geom_contact_site_symmetry_2
_geom_contact_publ_flag
K1 O1 2.853(3) . . ?
K1 O1 2.853(3) . 2_655 ?
K1 O2 2.817(3) . . ?
K1 O2 2.817(3) . 2_655 ?
K1 N1 2.860(4) . . ?
K1 N1 2.860(4) . 2_655 ?
S1 S5 2.964(2) . 2_555 ?
S1 C3 2.682(4) . . ?
S2 S3 2.977(2) . . ?
S2 S4 2.879(2) . . ?
S2 C3 2.636(5) . . ?
S3 S4 2.966(2) . . ?
S4 C1 2.630(5) . . ?
S5 C1 2.683(5) . . ?
O1 O2 2.786(5) . . ?
O1 N1 2.920(6) . . ?
O2 N1 2.895(6) . 2_655 ?
C1 C2 2.611(6) . . ?
C2 C3 2.613(7) . . ?
S2 C2 3.518(5) . 2_545 ?
S3 N1 3.584(4) . 1_545 ?
S4 S4 3.464(3) . 2_544 ?
S4 C2 3.592(5) . 2_544 ?
